data_7028017
loop_
_publ_author_name
'Steed, Jonathan W.'
'McCool, Brian J.'
'Junk, Peter C.'

_publ_section_title
;
 Hydrogen bonded polymers and oligomers from metal salts and 18-crown-6
;
_journal_issue 20
_journal_name_full 'Journal of the Chemical Society, Dalton Transactions'
_journal_page_first 3417
_journal_paper_doi 10.1039/a805492d
_journal_year 1998
_chemical_formula_sum 'C48 H122 Br8 Ni4 O50'
_chemical_formula_weight 2373.58
_chemical_name_systematic
; 
 ? 
;
_space_group_IT_number 2
_symmetry_cell_setting triclinic
_symmetry_space_group_name_Hall '-P 1'
_symmetry_space_group_name_H-M 'P -1'
_atom_sites_solution_hydrogens geom
_atom_sites_solution_primary direct
_atom_sites_solution_secondary difmap
_audit_creation_method SHELXL-97
_cell_angle_alpha 93.058(2)
_cell_angle_beta 96.469(2)
_cell_angle_gamma 100.730(2)
_cell_formula_units_Z 1
_cell_length_a 9.6227(4)
_cell_length_b 9.7835(5)
_cell_length_c 25.5561(13)
_cell_measurement_reflns_used n/a
_cell_measurement_temperature 173(2)
_cell_measurement_theta_max n/a
_cell_measurement_theta_min n/a
_cell_volume 2342.0(2)
_computing_cell_refinement Denzo-SMN
_computing_data_reduction Denzo-SMN
_computing_molecular_graphics RES2INS
_computing_structure_refinement 'SHELXL-97 (Sheldrick, 1997)'
_computing_structure_solution 'SHELXS-97 (Sheldrick, 1990)'
_diffrn_ambient_temperature 173(2)
_diffrn_detector_area_resol_mean n/a
_diffrn_measured_fraction_theta_full 0.927
_diffrn_measured_fraction_theta_max 0.927
_diffrn_measurement_device_type KappaCCD
_diffrn_radiation_monochromator graphite
_diffrn_radiation_source 'fine-focus sealed tube'
_diffrn_radiation_type MoK\a
_diffrn_radiation_wavelength 0.71070
_diffrn_reflns_av_R_equivalents 0.1055
_diffrn_reflns_av_sigmaI/netI 0.1028
_diffrn_reflns_limit_h_max 11
_diffrn_reflns_limit_h_min -11
_diffrn_reflns_limit_k_max 12
_diffrn_reflns_limit_k_min -11
_diffrn_reflns_limit_l_max 31
_diffrn_reflns_limit_l_min -31
_diffrn_reflns_number 19469
_diffrn_reflns_theta_full 26.00
_diffrn_reflns_theta_max 26.00
_diffrn_reflns_theta_min 3.52
_diffrn_standards_decay_% 0
_diffrn_standards_interval_count n/a
_diffrn_standards_interval_time n/a
_diffrn_standards_number n/a
_exptl_absorpt_coefficient_mu 4.293
_exptl_absorpt_correction_T_max 0.8140
_exptl_absorpt_correction_T_min 0.3591
_exptl_absorpt_correction_type Scalepack
_exptl_crystal_density_diffrn 1.683
_exptl_crystal_density_method 'not measured'
_exptl_crystal_F_000 1202
_exptl_crystal_size_max 0.30
_exptl_crystal_size_mid 0.05
_exptl_crystal_size_min 0.05
_refine_diff_density_max 1.576
_refine_diff_density_min -1.507
_refine_diff_density_rms 0.157
_refine_ls_extinction_coef 0.0056(7)
_refine_ls_extinction_expression Fc^*^=kFc[1+0.001xFc^2^\l^3^/sin(2\q)]^-1/4^
_refine_ls_extinction_method SHELXL
_refine_ls_goodness_of_fit_ref 1.049
_refine_ls_hydrogen_treatment mixed
_refine_ls_matrix_type full
_refine_ls_number_parameters 519
_refine_ls_number_reflns 8531
_refine_ls_number_restraints 0
_refine_ls_restrained_S_all 1.049
_refine_ls_R_factor_all 0.0726
_refine_ls_R_factor_gt 0.0605
_refine_ls_shift/su_max 0.001
_refine_ls_shift/su_mean 0.000
_refine_ls_structure_factor_coef Fsqd
_refine_ls_weighting_details 'w=1/[\s^2^(Fo^2^)+(0.0796P)^2^+6.3662P] where P=(Fo^2^+2Fc^2^)/3'
_refine_ls_weighting_scheme calc
_refine_ls_wR_factor_gt 0.1587
_refine_ls_wR_factor_ref 0.1697
_reflns_number_gt 7070
_reflns_number_total 8531
_reflns_threshold_expression >2sigma(I)
_cod_data_source_file d805492sup1.cif
_cod_data_source_block nibr18
_cod_depositor_comments
;
The following automatic conversions were performed:

'_refine_ls_weighting_scheme' value 'calc
w=1/[\s^2^(Fo^2^)+(0.0796P)^2^+6.3662P] where P=(Fo^2^+2Fc^2^)/3' was
changed to 'calc'. New tag '_refine_ls_weighting_details' was
created. The value of the new tag was set to
'w=1/[\s^2^(Fo^2^)+(0.0796P)^2^+6.3662P] where P=(Fo^2^+2Fc^2^)/3'.

Automatic conversion script
Id: cif_fix_values 3143 2015-03-26 13:38:13Z robertas 
;
_cod_original_cell_volume 2341.99(19)
_cod_original_sg_symbol_H-M P-1
_cod_database_code 7028017

loop_
_symmetry_equiv_pos_as_xyz
'x, y, z'
'-x, -y, -z'

loop_
_atom_site_label
_atom_site_type_symbol
_atom_site_fract_x
_atom_site_fract_y
_atom_site_fract_z
_atom_site_U_iso_or_equiv
_atom_site_adp_type
_atom_site_occupancy
_atom_site_calc_flag
_atom_site_refinement_flags
_atom_site_disorder_assembly
_atom_site_disorder_group
Br1 Br 1.65026(6) 0.31600(6) -0.51432(3) 0.03204(18) Uani 1 d . . .
Br2 Br 0.88993(6) -0.09619(6) -0.37230(3) 0.03675(19) Uani 1 d . . .
Br3 Br 1.53948(6) 0.50766(6) -0.18387(2) 0.03153(18) Uani 1 d . . .
Br4 Br 0.73857(6) 0.30782(6) 0.00588(3) 0.0393(2) Uani 1 d . . .
Ni1 Ni 1.21372(7) 0.20186(6) -0.27685(3) 0.01898(18) Uani 1 d . . .
Ni2 Ni 1.0000 0.0000 0.0000 0.0226(2) Uani 1 d S . .
Ni3 Ni 1.5000 0.5000 -0.5000 0.0224(2) Uani 1 d S . .
O1 O 1.3293(4) 0.3270(4) -0.32280(16) 0.0243(8) Uani 1 d . . .
H1B H 1.3263 0.4182 -0.3211 0.029 Uiso 1 d R . .
H1A H 1.4221 0.3221 -0.3344 0.029 Uiso 1 d R . .
O2 O 1.0985(4) 0.0798(4) -0.22988(18) 0.0312(9) Uani 1 d . . .
H2A H 1.0285 0.0995 -0.2139 0.037 Uiso 1 d R . .
H2B H 1.1100 -0.0223 -0.2238 0.037 Uiso 1 d R . .
O3 O 1.4030(4) 0.1807(4) -0.23197(16) 0.0268(8) Uani 1 d . . .
O4 O 1.0274(4) 0.2255(4) -0.32130(16) 0.0252(8) Uani 1 d . . .
O5 O 1.2028(4) 0.3801(4) -0.23135(16) 0.0262(8) Uani 1 d . . .
H5A H 1.1631 0.3762 -0.2041 0.031 Uiso 1 d R . .
H5B H 1.2881 0.4162 -0.2237 0.031 Uiso 1 d R . .
O6 O 1.2270(4) 0.0258(4) -0.32345(16) 0.0245(8) Uani 1 d . . .
H6A H 1.1463 -0.0063 -0.3416 0.029 Uiso 1 d R . .
H6B H 1.2762 0.0448 -0.3496 0.029 Uiso 1 d R . .
O7 O 1.3189(5) 0.3735(4) -0.54367(17) 0.0346(10) Uani 1 d . . .
H7A H 1.3320 0.3333 -0.5684 0.042 Uiso 1 d R . .
O8 O 1.4430(4) 0.4130(4) -0.43256(16) 0.0281(9) Uani 1 d . . .
H8A H 1.4535 0.4664 -0.3982 0.034 Uiso 1 d R . .
H8B H 1.3598 0.3706 -0.4304 0.034 Uiso 1 d R . .
O9 O 1.0674(5) 0.0114(4) -0.07292(17) 0.0356(10) Uani 1 d . . .
H9B H 1.1254 0.0858 -0.0821 0.043 Uiso 1 d R . .
H9A H 1.0264 -0.0248 -0.1008 0.043 Uiso 1 d R . .
O10 O 0.9521(4) -0.2152(4) -0.01498(19) 0.0326(10) Uani 1 d . . .
H10B H 1.0319 -0.2503 -0.0125 0.039 Uiso 1 d R . .
H10A H 1.0340 -0.2273 -0.0379 0.039 Uiso 1 d R . .
O11 O 0.7984(4) 0.0104(4) -0.03348(18) 0.0326(10) Uani 1 d . . .
O1A O 1.0823(5) 0.4277(4) -0.39296(19) 0.0343(10) Uani 1 d . . .
O2A O 1.1833(5) 0.2265(4) -0.46005(18) 0.0343(10) Uani 1 d . . .
O3A O 1.3984(5) 0.0947(4) -0.40315(18) 0.0337(9) Uani 1 d . . .
O4A O 1.6004(4) 0.2862(4) -0.32484(19) 0.0356(10) Uani 1 d . . .
O5A O 1.5672(4) 0.5646(4) -0.34114(17) 0.0329(9) Uani 1 d . . .
O6A O 1.2953(5) 0.6005(4) -0.31510(19) 0.0352(10) Uani 1 d . . .
C1A C 1.0357(7) 0.3932(7) -0.4482(3) 0.0402(15) Uani 1 d . . .
H1A1 H 1.0985 0.4542 -0.4691 0.048 Uiso 1 calc R . .
H1A2 H 0.9374 0.4094 -0.4566 0.048 Uiso 1 calc R . .
C2A C 1.0393(7) 0.2436(7) -0.4627(3) 0.0420(16) Uani 1 d . . .
H2A1 H 0.9892 0.1832 -0.4380 0.050 Uiso 1 calc R . .
H2A2 H 0.9901 0.2159 -0.4989 0.050 Uiso 1 calc R . .
C3A C 1.1934(7) 0.0825(6) -0.4676(3) 0.0386(15) Uani 1 d . . .
H3A1 H 1.1527 0.0460 -0.5041 0.046 Uiso 1 calc R . .
H3A2 H 1.1378 0.0274 -0.4429 0.046 Uiso 1 calc R . .
C4A C 1.3447(8) 0.0673(6) -0.4583(3) 0.0379(15) Uani 1 d . . .
H4A1 H 1.3526 -0.0286 -0.4702 0.045 Uiso 1 calc R . .
H4A2 H 1.4028 0.1332 -0.4791 0.045 Uiso 1 calc R . .
C5A C 1.5473(7) 0.0941(7) -0.3941(3) 0.0402(15) Uani 1 d . . .
H5A1 H 1.5985 0.1557 -0.4181 0.048 Uiso 1 calc R . .
H5A2 H 1.5638 -0.0016 -0.4014 0.048 Uiso 1 calc R . .
C6A C 1.6028(7) 0.1440(7) -0.3379(3) 0.0418(16) Uani 1 d . . .
H6A1 H 1.5454 0.0860 -0.3145 0.050 Uiso 1 calc R . .
H6A2 H 1.7022 0.1299 -0.3307 0.050 Uiso 1 calc R . .
C7A C 1.7063(7) 0.3856(7) -0.3442(3) 0.0381(15) Uani 1 d . . .
H7A1 H 1.6887 0.3826 -0.3832 0.046 Uiso 1 calc R . .
H7A2 H 1.8019 0.3642 -0.3342 0.046 Uiso 1 calc R . .
C8A C 1.6994(6) 0.5296(7) -0.3202(3) 0.0363(14) Uani 1 d . . .
H8A1 H 1.7056 0.5293 -0.2813 0.044 Uiso 1 calc R . .
H8A2 H 1.7802 0.5994 -0.3290 0.044 Uiso 1 calc R . .
C9A C 1.5421(7) 0.6907(6) -0.3156(2) 0.0349(14) Uani 1 d . . .
H9A1 H 1.6127 0.7715 -0.3238 0.042 Uiso 1 calc R . .
H9A2 H 1.5525 0.6850 -0.2769 0.042 Uiso 1 calc R . .
C10A C 1.3953(8) 0.7093(6) -0.3347(3) 0.0385(15) Uani 1 d . . .
H10A H 1.3810 0.8021 -0.3217 0.046 Uiso 1 calc R . .
H10B H 1.3806 0.7028 -0.3738 0.046 Uiso 1 calc R . .
C11A C 1.1488(8) 0.6115(7) -0.3263(3) 0.0428(16) Uani 1 d . . .
H11A H 1.1406 0.7092 -0.3174 0.051 Uiso 1 calc R . .
H11B H 1.0930 0.5521 -0.3028 0.051 Uiso 1 calc R . .
C12A C 1.0846(7) 0.5717(7) -0.3807(3) 0.0413(16) Uani 1 d . . .
H12A H 0.9861 0.5895 -0.3854 0.050 Uiso 1 calc R . .
H12B H 1.1402 0.6283 -0.4050 0.050 Uiso 1 calc R . .
O1B O 0.8327(4) 0.1172(4) -0.21028(19) 0.0329(9) Uani 1 d . . .
O2B O 0.9017(5) -0.1335(4) -0.16597(19) 0.0368(10) Uani 1 d . . .
O3B O 1.1548(5) -0.1784(4) -0.20807(19) 0.0354(10) Uani 1 d . . .
O4B O 1.3744(5) 0.0223(4) -0.14532(18) 0.0337(10) Uani 1 d . . .
O5B O 1.2515(5) 0.2359(4) -0.09909(18) 0.0334(9) Uani 1 d . . .
O6B O 1.0279(4) 0.3504(4) -0.15449(19) 0.0346(10) Uani 1 d . . .
C1B C 0.7397(10) -0.0199(11) -0.2158(5) 0.035(3) Uani 0.670(15) d P A 1
H1B1 H 0.6399 -0.0064 -0.2175 0.042 Uiso 0.670(15) calc PR A 1
H1B2 H 0.7499 -0.0670 -0.2500 0.042 Uiso 0.670(15) calc PR A 1
C2B C 0.7623(8) -0.1093(7) -0.1764(5) 0.069(3) Uani 1 d . . .
C3B C 0.9192(8) -0.2571(7) -0.1938(4) 0.056(2) Uani 1 d . . .
H3B1 H 0.8914 -0.2517 -0.2320 0.067 Uiso 1 calc R . .
H3B2 H 0.8548 -0.3379 -0.1822 0.067 Uiso 1 calc R . .
C4B C 1.0661(9) -0.2794(7) -0.1854(4) 0.057(2) Uani 1 d . . .
H4B1 H 1.0979 -0.2757 -0.1470 0.069 Uiso 1 calc R . .
H4B2 H 1.0708 -0.3728 -0.2012 0.069 Uiso 1 calc R . .
C5B C 1.3051(7) -0.1839(7) -0.2000(3) 0.0415(16) Uani 1 d . . .
H5B1 H 1.3154 -0.2826 -0.2038 0.050 Uiso 1 calc R . .
H5B2 H 1.3526 -0.1346 -0.2279 0.050 Uiso 1 calc R . .
C6B C 1.3766(7) -0.1232(7) -0.1493(3) 0.0442(17) Uani 1 d . . .
H6B1 H 1.3282 -0.1691 -0.1209 0.053 Uiso 1 calc R . .
H6B2 H 1.4764 -0.1373 -0.1452 0.053 Uiso 1 calc R . .
C7B C 1.4194(7) 0.0840(7) -0.0926(3) 0.0377(15) Uani 1 d . . .
H7B1 H 1.5208 0.0801 -0.0821 0.045 Uiso 1 calc R . .
H7B2 H 1.3617 0.0322 -0.0676 0.045 Uiso 1 calc R . .
C8B C 1.4003(7) 0.2326(7) -0.0910(3) 0.0359(14) Uani 1 d . . .
H8B1 H 1.4434 0.2813 -0.0564 0.043 Uiso 1 calc R . .
H8B2 H 1.4488 0.2811 -0.1189 0.043 Uiso 1 calc R . .
C9B C 1.2267(8) 0.3732(6) -0.0882(3) 0.0434(17) Uani 1 d . . .
H9B1 H 1.2797 0.4384 -0.1107 0.052 Uiso 1 calc R . .
H9B2 H 1.2613 0.4051 -0.0508 0.052 Uiso 1 calc R . .
C10B C 1.0692(8) 0.3732(8) -0.0992(3) 0.0442(16) Uani 1 d . . .
H10C H 1.0146 0.2985 -0.0808 0.053 Uiso 1 calc R . .
H10D H 1.0493 0.4638 -0.0861 0.053 Uiso 1 calc R . .
C11B C 0.8803(7) 0.3504(7) -0.1684(4) 0.053(2) Uani 1 d . . .
C12B C 0.7883(10) 0.2096(10) -0.1708(5) 0.042(3) Uani 0.670(15) d P A 1
H12C H 0.7972 0.1714 -0.1358 0.050 Uiso 0.670(15) calc PR A 1
H12D H 0.6874 0.2161 -0.1806 0.050 Uiso 0.670(15) calc PR A 1
C1C C 0.747(2) 0.042(2) -0.1818(15) 0.056(9) Uani 0.330(15) d P A 2
H1C2 H 0.6480 0.0414 -0.1970 0.067 Uiso 0.330(15) calc PR A 2
H1C1 H 0.7611 0.0889 -0.1458 0.067 Uiso 0.330(15) calc PR A 2
C12C C 0.828(2) 0.2706(18) -0.2119(8) 0.033(5) Uani 0.330(15) d P A 2
H12E H 0.8810 0.3073 -0.2408 0.040 Uiso 0.330(15) calc PR A 2
H12F H 0.7276 0.2794 -0.2210 0.040 Uiso 0.330(15) calc PR A 2
O1S O 1.7330(5) 0.5787(5) -0.06827(19) 0.0415(11) Uani 1 d . . .
O2S O 1.4145(5) 0.2106(5) 0.0433(2) 0.0438(12) Uani 1 d . . .
H2S2 H 1.5149 0.2323 0.0380 0.053 Uiso 1 d R . .
H2S1 H 1.3992 0.2694 0.0714 0.053 Uiso 1 d R . .

loop_
_atom_site_aniso_label
_atom_site_aniso_U_11
_atom_site_aniso_U_22
_atom_site_aniso_U_33
_atom_site_aniso_U_23
_atom_site_aniso_U_13
_atom_site_aniso_U_12
Br1 0.0301(3) 0.0294(3) 0.0387(4) 0.0064(2) 0.0078(3) 0.0079(2)
Br2 0.0280(3) 0.0296(3) 0.0477(4) -0.0015(3) -0.0005(3) -0.0029(2)
Br3 0.0269(3) 0.0300(3) 0.0328(3) 0.0051(2) -0.0023(2) -0.0042(2)
Br4 0.0262(3) 0.0290(3) 0.0607(5) -0.0049(3) -0.0033(3) 0.0081(2)
Ni1 0.0156(3) 0.0193(3) 0.0218(4) 0.0033(2) 0.0008(3) 0.0033(2)
Ni2 0.0175(5) 0.0207(5) 0.0276(5) -0.0008(4) -0.0006(4) 0.0014(3)
Ni3 0.0215(5) 0.0220(5) 0.0210(5) 0.0027(4) -0.0012(4) -0.0008(3)
O1 0.0199(18) 0.0216(18) 0.033(2) 0.0049(15) 0.0050(16) 0.0050(14)
O2 0.023(2) 0.033(2) 0.042(2) 0.0132(18) 0.0111(18) 0.0077(15)
O3 0.024(2) 0.0291(19) 0.026(2) 0.0042(16) -0.0015(17) 0.0043(15)
O4 0.0186(18) 0.0230(18) 0.033(2) 0.0044(15) -0.0020(16) 0.0029(14)
O5 0.025(2) 0.0261(19) 0.026(2) -0.0029(15) 0.0029(16) 0.0040(15)
O6 0.0225(19) 0.0243(18) 0.026(2) 0.0022(15) 0.0012(16) 0.0037(14)
O7 0.036(2) 0.031(2) 0.031(2) -0.0037(17) -0.0041(19) -0.0008(17)
O8 0.027(2) 0.0269(19) 0.027(2) 0.0030(16) 0.0009(17) -0.0017(15)
O9 0.036(2) 0.036(2) 0.028(2) -0.0017(18) 0.0033(19) -0.0077(18)
O10 0.022(2) 0.0212(19) 0.052(3) -0.0016(17) 0.0002(19) 0.0025(15)
O11 0.021(2) 0.028(2) 0.046(3) -0.0050(18) -0.0055(19) 0.0055(15)
O1A 0.031(2) 0.028(2) 0.042(3) 0.0081(18) -0.004(2) 0.0054(16)
O2A 0.031(2) 0.031(2) 0.036(2) 0.0018(18) -0.0005(19) -0.0061(16)
O3A 0.035(2) 0.028(2) 0.038(2) -0.0002(18) 0.009(2) 0.0055(17)
O4A 0.020(2) 0.038(2) 0.048(3) 0.008(2) 0.001(2) 0.0067(16)
O5A 0.028(2) 0.033(2) 0.034(2) -0.0052(18) -0.0043(19) 0.0026(16)
O6A 0.034(2) 0.026(2) 0.045(3) 0.0015(18) 0.002(2) 0.0083(17)
C1A 0.028(3) 0.051(4) 0.039(4) 0.015(3) -0.008(3) 0.004(3)
C2A 0.031(3) 0.053(4) 0.033(3) 0.009(3) -0.010(3) -0.008(3)
C3A 0.047(4) 0.028(3) 0.032(3) -0.005(2) 0.001(3) -0.011(3)
C4A 0.055(4) 0.024(3) 0.033(3) -0.004(2) 0.014(3) -0.001(3)
C5A 0.034(3) 0.035(3) 0.057(4) 0.003(3) 0.010(3) 0.016(3)
C6A 0.030(3) 0.043(4) 0.060(5) 0.014(3) 0.012(3) 0.020(3)
C7A 0.021(3) 0.053(4) 0.042(4) 0.010(3) 0.005(3) 0.010(3)
C8A 0.018(3) 0.047(4) 0.039(3) 0.003(3) -0.003(3) -0.005(2)
C9A 0.048(4) 0.023(3) 0.027(3) -0.005(2) 0.008(3) -0.010(2)
C10A 0.056(4) 0.028(3) 0.031(3) 0.002(2) 0.001(3) 0.012(3)
C11A 0.045(4) 0.036(3) 0.054(4) 0.008(3) 0.013(3) 0.017(3)
C12A 0.031(3) 0.032(3) 0.064(5) 0.008(3) 0.003(3) 0.014(2)
O1B 0.026(2) 0.031(2) 0.041(3) 0.0023(18) 0.0025(19) 0.0061(16)
O2B 0.030(2) 0.034(2) 0.041(3) -0.0073(19) 0.002(2) -0.0011(17)
O3B 0.031(2) 0.025(2) 0.049(3) 0.0005(18) -0.003(2) 0.0059(16)
O4B 0.032(2) 0.032(2) 0.035(2) 0.0099(18) -0.0038(19) 0.0048(17)
O5B 0.032(2) 0.030(2) 0.036(2) 0.0005(18) 0.0014(19) 0.0014(16)
O6B 0.024(2) 0.034(2) 0.045(3) -0.0043(19) 0.0079(19) 0.0027(16)
C1B 0.017(4) 0.034(5) 0.046(6) -0.003(5) -0.011(4) -0.003(4)
C2B 0.024(3) 0.031(4) 0.144(10) 0.003(4) -0.004(5) -0.001(3)
C3B 0.033(4) 0.025(3) 0.100(7) -0.003(4) -0.003(4) -0.006(3)
C4B 0.054(5) 0.025(3) 0.096(7) 0.013(4) 0.024(5) 0.005(3)
C5B 0.040(4) 0.041(4) 0.049(4) 0.001(3) 0.015(3) 0.018(3)
C6B 0.031(3) 0.033(3) 0.069(5) 0.015(3) -0.002(3) 0.011(3)
C7B 0.025(3) 0.054(4) 0.034(3) 0.014(3) -0.002(3) 0.006(3)
C8B 0.027(3) 0.044(3) 0.030(3) 0.002(3) -0.003(3) -0.006(2)
C9B 0.061(5) 0.028(3) 0.037(4) -0.006(3) -0.006(3) 0.007(3)
C10B 0.058(5) 0.045(4) 0.035(4) 0.001(3) 0.019(3) 0.018(3)
C11B 0.026(3) 0.034(3) 0.102(7) 0.002(4) 0.011(4) 0.010(3)
C12B 0.024(5) 0.041(6) 0.062(7) 0.005(5) 0.010(5) 0.005(4)
C1C 0.025(10) 0.031(11) 0.12(3) 0.010(14) 0.028(13) 0.001(8)
C12C 0.048(12) 0.027(9) 0.030(10) 0.008(7) 0.011(9) 0.019(8)
O1S 0.040(3) 0.036(2) 0.041(3) -0.0030(19) -0.010(2) -0.0008(19)
O2S 0.032(2) 0.036(2) 0.059(3) -0.003(2) 0.005(2) -0.0005(18)

loop_
_atom_type_symbol
_atom_type_description
_atom_type_scat_dispersion_real
_atom_type_scat_dispersion_imag
_atom_type_scat_source
C C 0.0033 0.0016 'International Tables Vol C Tables 4.2.6.8 and 6.1.1.4'
H H 0.0000 0.0000 'International Tables Vol C Tables 4.2.6.8 and 6.1.1.4'
O O 0.0106 0.0060 'International Tables Vol C Tables 4.2.6.8 and 6.1.1.4'
Ni Ni 0.3393 1.1124 'International Tables Vol C Tables 4.2.6.8 and 6.1.1.4'
Br Br -0.2901 2.4595 'International Tables Vol C Tables 4.2.6.8 and 6.1.1.4'

loop_
_geom_angle_atom_site_label_1
_geom_angle_atom_site_label_2
_geom_angle_atom_site_label_3
_geom_angle
_geom_angle_site_symmetry_1
_geom_angle_site_symmetry_3
O1 Ni1 O2 178.90(17) . .
O1 Ni1 O4 90.30(15) . .
O2 Ni1 O4 89.85(16) . .
O1 Ni1 O5 87.39(16) . .
O2 Ni1 O5 91.53(17) . .
O4 Ni1 O5 87.72(15) . .
O1 Ni1 O6 91.44(16) . .
O2 Ni1 O6 89.64(17) . .
O4 Ni1 O6 92.24(15) . .
O5 Ni1 O6 178.83(16) . .
O1 Ni1 O3 89.15(15) . .
O2 Ni1 O3 90.69(16) . .
O4 Ni1 O3 179.27(14) . .
O5 Ni1 O3 91.77(15) . .
O6 Ni1 O3 88.26(15) . .
O9 Ni2 O9 180.0 . 2_755
O9 Ni2 O11 89.38(19) . .
O9 Ni2 O11 90.62(19) 2_755 .
O9 Ni2 O11 90.62(19) . 2_755
O9 Ni2 O11 89.38(19) 2_755 2_755
O11 Ni2 O11 180.0 . 2_755
O9 Ni2 O10 92.27(18) . 2_755
O9 Ni2 O10 87.73(18) 2_755 2_755
O11 Ni2 O10 90.44(15) . 2_755
O11 Ni2 O10 89.56(15) 2_755 2_755
O9 Ni2 O10 87.73(18) . .
O9 Ni2 O10 92.27(18) 2_755 .
O11 Ni2 O10 89.56(15) . .
O11 Ni2 O10 90.44(15) 2_755 .
O10 Ni2 O10 180.0 2_755 .
O8 Ni3 O8 180.0 . 2_864
O8 Ni3 O7 89.80(16) . .
O8 Ni3 O7 90.20(16) 2_864 .
O8 Ni3 O7 90.20(16) . 2_864
O8 Ni3 O7 89.80(16) 2_864 2_864
O7 Ni3 O7 180.0 . 2_864
O8 Ni3 Br1 89.99(11) . .
O8 Ni3 Br1 90.01(11) 2_864 .
O7 Ni3 Br1 91.67(13) . .
O7 Ni3 Br1 88.33(13) 2_864 .
O8 Ni3 Br1 90.01(11) . 2_864
O8 Ni3 Br1 89.99(11) 2_864 2_864
O7 Ni3 Br1 88.33(13) . 2_864
O7 Ni3 Br1 91.67(13) 2_864 2_864
Br1 Ni3 Br1 180.0 . 2_864
C12A O1A C1A 109.4(5) . .
C2A O2A C3A 111.8(5) . .
C5A O3A C4A 111.5(5) . .
C6A O4A C7A 116.0(5) . .
C8A O5A C9A 112.6(5) . .
C11A O6A C10A 114.8(5) . .
O1A C1A C2A 110.5(5) . .
O2A C2A C1A 109.4(5) . .
O2A C3A C4A 110.2(5) . .
O3A C4A C3A 110.7(5) . .
O3A C5A C6A 109.5(6) . .
O4A C6A C5A 114.4(6) . .
O4A C7A C8A 108.1(5) . .
O5A C8A C7A 108.5(5) . .
O5A C9A C10A 109.0(5) . .
O6A C10A C9A 108.0(5) . .
O6A C11A C12A 115.4(6) . .
O1A C12A C11A 109.6(5) . .
C1C O1B C1B 42.7(14) . .
C1C O1B C12B 70.9(14) . .
C1B O1B C12B 110.6(7) . .
C1C O1B C12C 118.3(14) . .
C1B O1B C12C 141.5(10) . .
C12B O1B C12C 51.4(9) . .
C2B O2B C3B 111.9(5) . .
C4B O3B C5B 115.7(5) . .
C6B O4B C7B 112.0(5) . .
C9B O5B C8B 111.3(5) . .
C10B O6B C11B 112.2(6) . .
C2B C1B O1B 116.8(7) . .
C1B C2B O2B 116.1(8) . .
C1B C2B C1C 40.6(14) . .
O2B C2B C1C 116.5(10) . .
O2B C3B C4B 112.3(6) . .
O3B C4B C3B 110.1(7) . .
C6B C5B O3B 114.0(6) . .
O4B C6B C5B 109.2(6) . .
O4B C7B C8B 108.3(5) . .
O5B C8B C7B 109.3(5) . .
O5B C9B C10B 109.6(5) . .
O6B C10B C9B 108.4(6) . .
C12C C11B O6B 111.6(10) . .
C12C C11B C12B 54.6(10) . .
O6B C11B C12B 113.4(6) . .
O1B C12B C11B 109.1(8) . .
O1B C1C C2B 117.8(18) . .
C11B C12C O1B 116.6(14) . .

loop_
_geom_bond_atom_site_label_1
_geom_bond_atom_site_label_2
_geom_bond_distance
_geom_bond_site_symmetry_2
Br1 Ni3 2.5463(6) .
Ni1 O1 2.014(4) .
Ni1 O2 2.014(4) .
Ni1 O4 2.069(4) .
Ni1 O5 2.070(4) .
Ni1 O6 2.073(4) .
Ni1 O3 2.091(4) .
Ni2 O9 2.043(4) .
Ni2 O9 2.043(4) 2_755
Ni2 O11 2.053(4) .
Ni2 O11 2.053(4) 2_755
Ni2 O10 2.074(4) 2_755
Ni2 O10 2.074(4) .
Ni3 O8 2.047(4) .
Ni3 O8 2.047(4) 2_864
Ni3 O7 2.103(4) .
Ni3 O7 2.103(4) 2_864
Ni3 Br1 2.5463(6) 2_864
O1A C12A 1.422(7) .
O1A C1A 1.435(8) .
O2A C2A 1.421(8) .
O2A C3A 1.435(8) .
O3A C5A 1.427(8) .
O3A C4A 1.439(8) .
O4A C6A 1.418(8) .
O4A C7A 1.423(8) .
O5A C8A 1.432(7) .
O5A C9A 1.438(7) .
O6A C11A 1.432(8) .
O6A C10A 1.447(8) .
C1A C2A 1.498(10) .
C3A C4A 1.485(10) .
C5A C6A 1.497(11) .
C7A C8A 1.522(9) .
C9A C10A 1.489(10) .
C11A C12A 1.460(11) .
O1B C1C 1.31(2) .
O1B C1B 1.458(10) .
O1B C12B 1.470(12) .
O1B C12C 1.512(17) .
O2B C2B 1.403(9) .
O2B C3B 1.417(9) .
O3B C4B 1.379(9) .
O3B C5B 1.449(8) .
O4B C6B 1.426(7) .
O4B C7B 1.433(8) .
O5B C9B 1.426(7) .
O5B C8B 1.430(8) .
O6B C10B 1.419(8) .
O6B C11B 1.425(8) .
C1B C2B 1.394(14) .
C2B C1C 1.52(2) .
C3B C4B 1.464(11) .
C5B C6B 1.438(10) .
C7B C8B 1.498(10) .
C9B C10B 1.510(11) .
C11B C12C 1.31(2) .
C11B C12B 1.487(12) .

loop_
_geom_torsion_atom_site_label_1
_geom_torsion_atom_site_label_2
_geom_torsion_atom_site_label_3
_geom_torsion_atom_site_label_4
_geom_torsion
C12A O1A C1A C2A 177.2(5)
C3A O2A C2A C1A 173.3(5)
O1A C1A C2A O2A -70.2(7)
C2A O2A C3A C4A -173.3(5)
C5A O3A C4A C3A -174.3(5)
O2A C3A C4A O3A 70.1(7)
C4A O3A C5A C6A 171.5(5)
C7A O4A C6A C5A -74.6(7)
O3A C5A C6A O4A -66.7(7)
C6A O4A C7A C8A -172.5(5)
C9A O5A C8A C7A 172.3(5)
O4A C7A C8A O5A -67.3(7)
C8A O5A C9A C10A -172.8(5)
C11A O6A C10A C9A 174.7(5)
O5A C9A C10A O6A 68.0(6)
C10A O6A C11A C12A 75.0(7)
C1A O1A C12A C11A -172.9(6)
O6A C11A C12A O1A 63.8(8)
C1C O1B C1B C2B -54.6(18)
C12B O1B C1B C2B -77.4(11)
C12C O1B C1B C2B -130.7(14)
O1B C1B C2B O2B -53.9(13)
O1B C1B C2B C1C 47.1(13)
C3B O2B C2B C1B -95.6(9)
C3B O2B C2B C1C -141.1(18)
C2B O2B C3B C4B 177.0(8)
C5B O3B C4B C3B 176.7(7)
O2B C3B C4B O3B -67.4(10)
C4B O3B C5B C6B -80.2(8)
C7B O4B C6B C5B 168.9(6)
O3B C5B C6B O4B -64.1(8)
C6B O4B C7B C8B -174.6(5)
C9B O5B C8B C7B 169.1(5)
O4B C7B C8B O5B 67.6(7)
C8B O5B C9B C10B 177.9(5)
C11B O6B C10B C9B -179.3(5)
O5B C9B C10B O6B -69.2(7)
C10B O6B C11B C12C -150.8(10)
C10B O6B C11B C12B -91.3(9)
C1C O1B C12B C11B 166.9(16)
C1B O1B C12B C11B -176.9(7)
C12C O1B C12B C11B -36.6(12)
C12C C11B C12B O1B 41.1(12)
O6B C11B C12B O1B -59.5(11)
C1B O1B C1C C2B 48.9(17)
C12B O1B C1C C2B -154(3)
C12C O1B C1C C2B -174.5(18)
C1B C2B C1C O1B -55(2)
O2B C2B C1C O1B 45(3)
O6B C11B C12C O1B 61.6(17)
C12B C11B C12C O1B -42.5(11)
C1C O1B C12C C11B 71(2)
C1B O1B C12C C11B 119.2(16)
C12B O1B C12C C11B 45.4(12)
